data_7218970
loop_
_publ_author_name
'Saha, Subhankar'
'Rajput, Lalit'
'Joseph, Sumy'
'Mishra, Manish Kumar'
'Ganguly, Somnath'
'Desiraju, Gautam R.'

_publ_section_title
;
 IR spectroscopy as a probe for C--H&#x22EF;X hydrogen bonded
 supramolecular synthons
;
_journal_issue 6
_journal_name_full CrystEngComm
_journal_page_first 1273
_journal_paper_doi 10.1039/C4CE02034K
_journal_volume 17
_journal_year 2015
_chemical_formula_moiety 'C15 H8 Br Cl2 O'
_chemical_formula_sum 'C15 H8 Br Cl2 O'
_chemical_formula_weight 355.00
_chemical_name_systematic
;
 ?
;
_space_group_IT_number 14
_symmetry_cell_setting monoclinic
_symmetry_space_group_name_Hall '-P 2yn'
_symmetry_space_group_name_H-M 'P 1 21/n 1'
_atom_sites_solution_hydrogens geom
_atom_sites_solution_primary direct
_atom_sites_solution_secondary difmap
_audit_creation_method SHELXL-97
_audit_update_record
;
2014-09-12 deposited with the CCDC.
2014-11-26 downloaded from the CCDC.
;
_cell_angle_alpha 90.00
_cell_angle_beta 92.189(7)
_cell_angle_gamma 90.00
_cell_formula_units_Z 4
_cell_length_a 3.8793(7)
_cell_length_b 15.208(3)
_cell_length_c 23.308(4)
_cell_measurement_reflns_used 12341
_cell_measurement_temperature 173
_cell_measurement_theta_max 30.7
_cell_measurement_theta_min 3.2
_cell_volume 1374.1(4)
_computing_cell_refinement
;
CrystalClear-SM Expert 2.0 rc14 (Rigaku, 2009)
;
_computing_data_collection
;
CrystalClear-SM Expert 2.0 rc14 (Rigaku, 2009)
;
_computing_data_reduction
;
CrystalClear-SM Expert 2.0 rc14 (Rigaku, 2009)
;
_computing_structure_refinement 'SHELXL-97 (Sheldrick, 2008)'
_computing_structure_solution 'SHELXL-97 (Sheldrick, 2008)'
_diffrn_ambient_temperature 173
_diffrn_detector_area_resol_mean 13.6612
_diffrn_measured_fraction_theta_full 0.994
_diffrn_measured_fraction_theta_max 0.994
_diffrn_measurement_device
;
XtaLABmini: Fixed Chi 2 circle
;
_diffrn_measurement_device_type
;
Rigaku Mercury375R (2x2 bin mode)
;
_diffrn_measurement_method 'profile data from \w-scans'
_diffrn_radiation_monochromator graphite
_diffrn_radiation_source 'fine-focus sealed tube'
_diffrn_radiation_type MoK\a
_diffrn_radiation_wavelength 0.71073
_diffrn_reflns_av_R_equivalents 0.0708
_diffrn_reflns_av_sigmaI/netI 0.0690
_diffrn_reflns_limit_h_max 5
_diffrn_reflns_limit_h_min -5
_diffrn_reflns_limit_k_max 21
_diffrn_reflns_limit_k_min -21
_diffrn_reflns_limit_l_max 33
_diffrn_reflns_limit_l_min -32
_diffrn_reflns_number 15978
_diffrn_reflns_theta_full 30.49
_diffrn_reflns_theta_max 30.49
_diffrn_reflns_theta_min 3.20
_exptl_absorpt_coefficient_mu 3.367
_exptl_absorpt_correction_type none
_exptl_crystal_colour yellow
_exptl_crystal_density_diffrn 1.716
_exptl_crystal_density_method 'not measured'
_exptl_crystal_description needle
_exptl_crystal_F_000 700
_exptl_crystal_size_max 0.20
_exptl_crystal_size_mid 0.20
_exptl_crystal_size_min 0.20
_refine_diff_density_max 0.802
_refine_diff_density_min -0.608
_refine_diff_density_rms 0.100
_refine_ls_extinction_method none
_refine_ls_goodness_of_fit_ref 1.029
_refine_ls_hydrogen_treatment mixed
_refine_ls_matrix_type full
_refine_ls_number_parameters 204
_refine_ls_number_reflns 4188
_refine_ls_number_restraints 0
_refine_ls_restrained_S_all 1.029
_refine_ls_R_factor_all 0.0905
_refine_ls_R_factor_gt 0.0509
_refine_ls_shift/su_max 0.000
_refine_ls_shift/su_mean 0.000
_refine_ls_structure_factor_coef Fsqd
_refine_ls_weighting_details 'calc w=1/[\s^2^(Fo^2^)+(0.0317P)^2^+1.1957P] where P=(Fo^2^+2Fc^2^)/3'
_refine_ls_weighting_scheme calc
_refine_ls_wR_factor_gt 0.0892
_refine_ls_wR_factor_ref 0.1030
_reflns_number_gt 2830
_reflns_number_total 4188
_reflns_threshold_expression >2\s(I)
_cod_data_source_file c4ce02034k2.cif
_cod_data_source_block datam
_cod_depositor_comments
;
The following automatic conversions were performed:

'_symmetry_cell_setting' value 'Monoclinic' changed to 'monoclinic'
according to
/usr/data/users/saulius/crontab/automatic-downloads/rss-feeds/RSC/lib/dictionaries/cif_core.dic
dictionary named 'cif_core.dic' version 2.4.2 from 2011-04-26.

Automatic conversion script
Id: cif_fix_values 2935 2014-11-11 08:27:57Z andrius 

 Adding full bibliography for 7218966--7218974.cif.
;
_cod_original_sg_symbol_H-M P21/n
_cod_database_code 7218970

loop_
_symmetry_equiv_pos_as_xyz
'x, y, z'
'-x+1/2, y+1/2, -z+1/2'
'-x, -y, -z'
'x-1/2, -y-1/2, z-1/2'

loop_
_atom_site_label
_atom_site_type_symbol
_atom_site_fract_x
_atom_site_fract_y
_atom_site_fract_z
_atom_site_U_iso_or_equiv
_atom_site_adp_type
_atom_site_occupancy
_atom_site_symmetry_multiplicity
_atom_site_calc_flag
H5 H 0.298(9) 0.415(2) -0.0987(16) 0.043(11) Uiso 1 1 d
H6 H 0.576(8) 0.353(2) -0.0292(13) 0.022(8) Uiso 1 1 d
H7 H 0.806(9) 0.288(2) 0.0491(15) 0.035(10) Uiso 1 1 d
H8 H 0.440(9) 0.119(2) -0.1038(14) 0.030(9) Uiso 1 1 d
H1 H -0.359(8) 0.687(2) -0.1213(14) 0.026(8) Uiso 1 1 d
H2 H -0.407(8) 0.737(2) -0.2151(14) 0.032(9) Uiso 1 1 d
H3 H -0.252(8) 0.636(2) -0.2902(14) 0.025(8) Uiso 1 1 d
H4 H -0.054(10) 0.377(2) -0.2011(16) 0.047(11) Uiso 1 1 d
C1 C -0.3288(9) 0.6774(2) -0.20770(16) 0.0366(8) Uani 1 1 d
C2 C -0.2926(9) 0.6503(2) -0.15102(15) 0.0315(7) Uani 1 1 d
C3 C -0.1761(8) 0.5661(2) -0.13881(12) 0.0253(7) Uani 1 1 d
C4 C -0.0864(7) 0.5058(2) -0.18131(12) 0.0231(6) Uani 1 1 d
C5 C -0.1240(8) 0.5379(2) -0.23790(13) 0.0278(7) Uani 1 1 d
C6 C -0.2420(9) 0.6210(2) -0.25147(15) 0.0346(8) Uani 1 1 d
C7 C 0.0233(8) 0.4148(2) -0.17149(13) 0.0274(7) Uani 1 1 d
C8 C 0.2055(9) 0.3799(2) -0.12806(14) 0.0276(7) Uani 1 1 d
C9 C 0.2917(8) 0.2850(2) -0.12791(13) 0.0257(7) Uani 1 1 d
C10 C 0.4670(7) 0.2451(2) -0.07594(12) 0.0232(6) Uani 1 1 d
C11 C 0.5822(8) 0.2939(2) -0.02824(13) 0.0267(7) Uani 1 1 d
C12 C 0.7329(8) 0.2534(2) 0.01919(13) 0.0282(7) Uani 1 1 d
C13 C 0.7670(8) 0.1635(2) 0.01958(13) 0.0267(7) Uani 1 1 d
C14 C 0.6626(9) 0.1119(2) -0.02727(15) 0.0330(7) Uani 1 1 d
C15 C 0.5115(9) 0.1542(2) -0.07444(14) 0.0305(7) Uani 1 1 d
O1 O 0.2186(7) 0.23929(15) -0.16965(10) 0.0388(6) Uani 1 1 d
Cl1 Cl -0.0098(2) 0.47113(6) -0.29469(3) 0.0371(2) Uani 1 1 d
Cl2 Cl -0.1549(2) 0.53757(5) -0.06580(3) 0.0327(2) Uani 1 1 d
Br1 Br 0.96180(9) 0.10799(2) 0.086229(15) 0.03700(12) Uani 1 1 d

loop_
_atom_site_aniso_label
_atom_site_aniso_U_11
_atom_site_aniso_U_22
_atom_site_aniso_U_33
_atom_site_aniso_U_23
_atom_site_aniso_U_13
_atom_site_aniso_U_12
C1 0.038(2) 0.0267(18) 0.045(2) 0.0083(16) -0.0044(17) 0.0056(16)
C2 0.0317(18) 0.0261(18) 0.0366(18) -0.0031(14) -0.0011(15) 0.0029(15)
C3 0.0237(16) 0.0281(17) 0.0239(14) 0.0028(12) -0.0026(13) -0.0027(14)
C4 0.0189(15) 0.0266(16) 0.0237(14) 0.0027(12) -0.0017(12) -0.0010(13)
C5 0.0258(16) 0.0323(18) 0.0250(15) 0.0003(13) -0.0032(13) -0.0014(14)
C6 0.0348(19) 0.040(2) 0.0290(16) 0.0097(15) -0.0027(15) 0.0047(17)
C7 0.0278(17) 0.0293(18) 0.0251(15) -0.0017(13) -0.0011(13) 0.0000(14)
C8 0.0306(17) 0.0220(16) 0.0296(16) -0.0036(13) -0.0069(14) 0.0004(14)
C9 0.0223(15) 0.0268(17) 0.0280(15) -0.0016(13) -0.0016(13) -0.0002(13)
C10 0.0202(15) 0.0226(15) 0.0268(15) -0.0019(12) 0.0004(12) 0.0013(12)
C11 0.0294(17) 0.0203(16) 0.0302(16) -0.0026(13) -0.0012(14) 0.0013(14)
C12 0.0284(17) 0.0310(18) 0.0248(15) -0.0023(13) -0.0031(13) -0.0004(15)
C13 0.0239(16) 0.0288(18) 0.0276(15) 0.0093(12) 0.0043(13) 0.0025(14)
C14 0.0350(19) 0.0274(17) 0.0367(17) 0.0023(14) 0.0027(15) 0.0019(16)
C15 0.0347(19) 0.0252(17) 0.0315(17) -0.0044(13) 0.0010(15) -0.0031(15)
O1 0.0541(16) 0.0283(13) 0.0329(12) -0.0099(10) -0.0137(12) 0.0084(12)
Cl1 0.0424(5) 0.0455(5) 0.0236(4) -0.0010(3) 0.0010(4) 0.0065(4)
Cl2 0.0443(5) 0.0302(4) 0.0233(3) -0.0022(3) -0.0028(3) 0.0036(4)
Br1 0.0326(2) 0.0424(2) 0.03584(19) 0.01510(16) -0.00065(14) 0.00423(17)

loop_
_atom_type_symbol
_atom_type_description
_atom_type_scat_dispersion_real
_atom_type_scat_dispersion_imag
_atom_type_scat_source
C C 0.0033 0.0016 'International Tables Vol C Tables 4.2.6.8 and 6.1.1.4'
H H 0.0000 0.0000 'International Tables Vol C Tables 4.2.6.8 and 6.1.1.4'
O O 0.0106 0.0060 'International Tables Vol C Tables 4.2.6.8 and 6.1.1.4'
Cl Cl 0.1484 0.1585 'International Tables Vol C Tables 4.2.6.8 and 6.1.1.4'
Br Br -0.2901 2.4595 'International Tables Vol C Tables 4.2.6.8 and 6.1.1.4'

loop_
_geom_angle_atom_site_label_1
_geom_angle_atom_site_label_2
_geom_angle_atom_site_label_3
_geom_angle
C6 C1 C2 120.0(3)
C6 C1 H2 122(2)
C2 C1 H2 118(2)
C3 C2 C1 119.5(3)
C3 C2 H1 120(2)
C1 C2 H1 121(2)
C2 C3 C4 123.2(3)
C2 C3 Cl2 115.5(2)
C4 C3 Cl2 121.3(2)
C3 C4 C5 114.5(3)
C3 C4 C7 125.9(3)
C5 C4 C7 119.6(3)
C6 C5 C4 123.7(3)
C6 C5 Cl1 117.0(2)
C4 C5 Cl1 119.3(2)
C5 C6 C1 119.2(3)
C5 C6 H3 116(2)
C1 C6 H3 124(2)
C8 C7 C4 130.0(3)
C8 C7 H4 117(2)
C4 C7 H4 113(2)
C7 C8 C9 120.5(3)
C7 C8 H5 121(2)
C9 C8 H5 118(2)
O1 C9 C8 120.5(3)
O1 C9 C10 120.0(3)
C8 C9 C10 119.6(3)
C15 C10 C11 118.2(3)
C15 C10 C9 118.4(3)
C11 C10 C9 123.4(3)
C12 C11 C10 120.9(3)
C12 C11 H6 119(2)
C10 C11 H6 120(2)
C13 C12 C11 119.3(3)
C13 C12 H7 123(2)
C11 C12 H7 118(2)
C12 C13 C14 122.0(3)
C12 C13 Br1 118.9(2)
C14 C13 Br1 119.1(2)
C15 C14 C13 117.6(3)
C14 C15 C10 121.9(3)
C14 C15 H8 116(2)
C10 C15 H8 123(2)

loop_
_geom_bond_atom_site_label_1
_geom_bond_atom_site_label_2
_geom_bond_distance
C1 C6 1.384(5)
C1 C2 1.386(5)
C1 H2 0.97(3)
C2 C3 1.384(4)
C2 H1 0.93(3)
C3 C4 1.403(4)
C3 Cl2 1.755(3)
C4 C5 1.409(4)
C4 C7 1.463(4)
C5 C6 1.377(5)
C5 Cl1 1.739(3)
C6 H3 0.93(3)
C7 C8 1.324(4)
C7 H4 0.94(4)
C8 C9 1.481(4)
C8 H5 0.93(4)
C9 O1 1.220(4)
C9 C10 1.495(4)
C10 C15 1.392(4)
C10 C11 1.396(4)
C11 C12 1.377(4)
C11 H6 0.89(3)
C12 C13 1.374(5)
C12 H7 0.91(3)
C13 C14 1.392(5)
C13 Br1 1.899(3)
C14 C15 1.385(5)
C15 H8 0.91(3)
